data_4025285
loop_
_publ_author_name
'Pascal Dimitrov Raytchev'
'Olivier Perraud'
'Christophe Aronica'
'Alexandre Martinez'
'Jean-Pierre Dutasta'

_publ_contact_author_address
; Ecole Normale Sup\'erieure de Lyon,
Laboratoire de Chimie,
46 all\'ee d'Italie
69364 Lyon Cedex 07
France
;
_publ_contact_author_email christophe.aronica@ens-lyon.fr
_publ_contact_author_fax +0033472728860
_publ_contact_author_name 'Christophe Aronica'
_publ_contact_author_phone +0033472728864
_publ_section_title
;
 A New Class of C3-Symmetrical Hemicryptophane Hosts: Triamide- and
 Tren-hemicryptophanes
;
_journal_name_full 'Journal of Organic Chemistry'
_journal_page_first 2099
_journal_page_last 2102
_journal_paper_doi 10.1021/jo100052r
_journal_volume 75
_journal_year 2010
_chemical_formula_moiety 'C185.99 H230.96 N12.00 O27'
_chemical_formula_sum 'C185.99 H230.96 N12 O27'
_chemical_formula_weight 3066.72
_space_group_IT_number 148
_symmetry_cell_setting trigonal
_symmetry_space_group_name_Hall '-R 3'
_symmetry_space_group_name_H-M 'R -3 :H'
_atom_sites_solution_hydrogens geom
_atom_sites_solution_primary direct
_audit_creation_date 09-04-07
_audit_creation_method CRYSTALS_ver_12.85
_cell_angle_alpha 90
_cell_angle_beta 90
_cell_angle_gamma 120
_cell_formula_units_Z 2
_cell_length_a 16.610(19)
_cell_length_b 16.610(8)
_cell_length_c 37.237(11)
_cell_measurement_reflns_used 0
_cell_measurement_temperature 293
_cell_measurement_theta_max 0
_cell_measurement_theta_min 0
_cell_volume 8897(11)
_computing_cell_refinement 'USER DEFINED CELL REFINEMENT'
_computing_data_collection 'USER DEFINED DATA COLLECTION'
_computing_data_reduction 'USER DEFINED DATA REDUCTION'
_computing_molecular_graphics 'CAMERON (Watkin et al., 1996)'
_computing_publication_material 'CRYSTALS (Betteridge et al., 2003)'
_computing_structure_refinement 'CRYSTALS (Betteridge et al., 2003)'
_computing_structure_solution 'SHELXS 86 (Sheldrick, 1986)'
_diffrn_ambient_temperature 293
_diffrn_measured_fraction_theta_full 0.996
_diffrn_measured_fraction_theta_max 0.954
_diffrn_measurement_device Unknown
_diffrn_measurement_device_type Serial
_diffrn_measurement_method \w/2\q
_diffrn_radiation_monochromator graphite
_diffrn_radiation_type 'Mo K\a'
_diffrn_radiation_wavelength 0.71073
_diffrn_reflns_av_R_equivalents 0.073
_diffrn_reflns_limit_h_max 14
_diffrn_reflns_limit_h_min -16
_diffrn_reflns_limit_k_max 19
_diffrn_reflns_limit_k_min -15
_diffrn_reflns_limit_l_max 42
_diffrn_reflns_limit_l_min -38
_diffrn_reflns_number 7275
_diffrn_reflns_theta_full 21.274
_diffrn_reflns_theta_max 24.175
_diffrn_reflns_theta_min 1.521
_diffrn_standards_number 0
_exptl_absorpt_coefficient_mu 0.077
_exptl_absorpt_correction_T_max 1.0000
_exptl_absorpt_correction_T_min 1.0000
_exptl_absorpt_correction_type none
_exptl_crystal_colour white
_exptl_crystal_density_diffrn 1.148
_exptl_crystal_density_method 'not measured'
_exptl_crystal_description plate
_exptl_crystal_F_000 3293.730
_exptl_crystal_size_max 0.1
_exptl_crystal_size_mid 0.1
_exptl_crystal_size_min 0.1
_refine_diff_density_max 0.61
_refine_diff_density_min -0.51
_refine_ls_extinction_method None
_refine_ls_goodness_of_fit_ref 1.1275
_refine_ls_hydrogen_treatment noref
_refine_ls_matrix_type full
_refine_ls_number_parameters 232
_refine_ls_number_reflns 1828
_refine_ls_number_restraints 14
_refine_ls_R_factor_all 0.1882
_refine_ls_R_factor_gt 0.1390
_refine_ls_shift/su_max 0.000280
_refine_ls_structure_factor_coef F
_refine_ls_weighting_details
;
 Method, part 1, Chebychev polynomial, (Watkin, 1994, Prince, 1982) 
 [weight] = 1.0/[A~0~*T~0~(x)+A~1~*T~1~(x) ... +A~n-1~]*T~n-1~(x)] 
 where A~i~ are the Chebychev coefficients listed below and x= Fcalc/Fmax 
 Method = Robust Weighting (Prince, 1982) 
 W = [weight] * [1-(deltaF/6*sigmaF)^2^]^2^ 
 A~i~ are: 
 14.1 9.34 8.32 
;
_refine_ls_weighting_scheme calc
_refine_ls_wR_factor_all 0.2369
_refine_ls_wR_factor_gt 0.1610
_refine_ls_wR_factor_ref 0.1706
_reflns_limit_h_max 9
_reflns_limit_h_min -18
_reflns_limit_k_max 19
_reflns_limit_k_min 0
_reflns_limit_l_max 42
_reflns_limit_l_min 0
_reflns_number_gt 1469
_reflns_number_total 2998
_reflns_threshold_expression I>2.0\s(I)
_oxford_diffrn_Wilson_B_factor 0.00
_oxford_diffrn_Wilson_scale 0.00
_oxford_refine_ls_r_factor_ref 0.1491
_oxford_refine_ls_scale 1.667(14)
_oxford_reflns_number_all 2973
_oxford_reflns_threshold_expression_ref I>1.0\s(I)
_oxford_structure_analysis_title 'lala in R -3'
_cod_data_source_file jo100052r_si_002.cif
_cod_data_source_block amine
_cod_depositor_comments
;
The following automatic conversions were performed:

'_symmetry_cell_setting' value 'Trigonal' changed to 'trigonal'
according to the built-in table from CIF Core dictionary named
'cif_core.dic' version 2.4.1 from 2010-06-29.

Automatic conversion script
Id: cif_fix_values 1646 2011-03-28 12:23:43Z adriana 
;
_cod_original_cell_volume 8897(13)
_cod_original_sg_symbol_H-M 'R -3 '
_cod_original_formula_sum 'C185.99 H230.96 N12.00 O27'
_cod_database_code 4025285

loop_
_symmetry_equiv_pos_as_xyz
x,y,z
-x,-y,-z
x+1/3,y+2/3,z+2/3
-x+1/3,-y+2/3,-z+2/3
x+2/3,y+1/3,z+1/3
-x+2/3,-y+1/3,-z+1/3
-y,x-y,z
y,-x+y,-z
-y+1/3,x-y+2/3,z+2/3
y+1/3,-x+y+2/3,-z+2/3
-y+2/3,x-y+1/3,z+1/3
y+2/3,-x+y+1/3,-z+1/3
-x+y,-x,z
x-y,x,-z
-x+y+1/3,-x+2/3,z+2/3
x-y+1/3,x+2/3,-z+2/3
-x+y+2/3,-x+1/3,z+1/3
x-y+2/3,x+1/3,-z+1/3

loop_
_atom_site_label
_atom_site_type_symbol
_atom_site_fract_x
_atom_site_fract_y
_atom_site_fract_z
_atom_site_U_iso_or_equiv
_atom_site_occupancy
_atom_site_adp_type
_atom_site_refinement_flags_posn
_atom_site_refinement_flags_adp
_atom_site_refinement_flags_occupancy
_atom_site_disorder_assembly
_atom_site_disorder_group
_oxford_atom_site_special_shape
_atom_site_attached_hydrogens
O1 O 0.3710(3) 0.0711(3) 0.13873(15) 0.0990 1.0000 Uani . . . . . . .
C2 C 0.4474(4) 0.1101(5) 0.16093(18) 0.0796 1.0000 Uani . . . . . . .
C3 C 0.4642(4) 0.1858(5) 0.18155(19) 0.0791 1.0000 Uani . . . . . . .
C5 C 0.5391(4) 0.2282(4) 0.20566(17) 0.0744 1.0000 Uani . . . . . . .
C6 C 0.6008(4) 0.1938(4) 0.20716(17) 0.0748 1.0000 Uani . . . . . . .
C7 C 0.5492(5) 0.3089(5) 0.22791(17) 0.0802 1.0000 Uani . . . . . . .
C8 C 0.5810(4) 0.1143(5) 0.18726(19) 0.0816 1.0000 Uani . . . . . . .
C9 C 0.5045(4) 0.0717(4) 0.16455(18) 0.0789 1.0000 Uani . . . . . . .
O10 O 0.4772(3) -0.0101(3) 0.14662(15) 0.1003 1.0000 Uani . . . . . . .
C11 C 0.5374(7) -0.0472(6) 0.1457(3) 0.1134 1.0000 Uani . U . . . . .
C12 C 0.6156(7) 0.0032(7) 0.1188(3) 0.1175 1.0000 Uani . U . . . . .
O13 O 0.5776(4) -0.0149(4) 0.08372(17) 0.1212 1.0000 Uani . . . . . . .
C14 C 0.6369(7) 0.0260(7) 0.0552(3) 0.1124 1.0000 Uani . . . . . . .
C15 C 0.5968(7) 0.0008(7) 0.0212(3) 0.1327 1.0000 Uani . . . . . . .
C16 C 0.6492(10) 0.0437(8) -0.0087(3) 0.1423 1.0000 Uani . . . . . . .
C17 C 0.7418(9) 0.1047(8) -0.0064(3) 0.1398 1.0000 Uani . . . . . . .
C18 C 0.7812(8) 0.1272(9) 0.0264(3) 0.1523 1.0000 Uani . . . . . . .
C19 C 0.7314(8) 0.0889(8) 0.0573(3) 0.1381 1.0000 Uani . . . . . . .
C20 C 0.7991(11) 0.1470(10) -0.0403(4) 0.1780 1.0000 Uani . . . . . . .
N22 N 0.7588(9) 0.1704(9) -0.0708(3) 0.1838 1.0000 Uani . . . . . . .
C24 C 0.7341(11) 0.2345(11) -0.0600(4) 0.1792 1.0000 Uani . . . . . . .
C25 C 0.6815(9) 0.2551(9) -0.0923(5) 0.1874 1.0000 Uani . . . . . . .
N26 N 0.6667 0.3333 -0.0817(5) 0.1349 0.9990 Uani S T . . . . .
C29 C 0.3907(7) 0.0711(7) 0.1019(3) 0.1256 1.0000 Uani . . . . . . .
H31 H 0.4204 0.2083 0.1810 0.1003 1.0000 Uiso . . . . . . .
H72 H 0.5885 0.3167 0.2484 0.1143 1.0000 Uiso . . . . . . .
H71 H 0.4886 0.2953 0.2355 0.1142 1.0000 Uiso . . . . . . .
H81 H 0.6218 0.0889 0.1870 0.1112 1.0000 Uiso . . . . . . .
H111 H 0.5620 -0.0414 0.1696 0.1502 1.0000 Uiso . . . . . . .
H112 H 0.5013 -0.1117 0.1384 0.1503 1.0000 Uiso . . . . . . .
H122 H 0.6630 -0.0161 0.1211 0.1432 1.0000 Uiso . . . . . . .
H121 H 0.6521 0.0739 0.1233 0.1431 1.0000 Uiso . . . . . . .
H202 H 0.8566 0.2019 -0.0348 0.2341 1.0000 Uiso . . . . . . .
H201 H 0.8161 0.0993 -0.0500 0.2340 1.0000 Uiso . . . . . . .
H252 H 0.7139 0.2725 -0.1172 0.2491 1.0000 Uiso . . . . . . .
H251 H 0.6153 0.2012 -0.1005 0.2491 1.0000 Uiso . . . . . . .
H292 H 0.3301 0.0358 0.0881 0.2180 1.0000 Uiso . . . . . . .
H291 H 0.4256 0.0417 0.0963 0.2181 1.0000 Uiso . . . . . . .
H293 H 0.4207 0.1334 0.0922 0.2181 1.0000 Uiso . . . . . . .
H241 H 0.7881 0.2904 -0.0544 0.2574 1.0000 Uiso . . . . . . .
H242 H 0.6924 0.2153 -0.0394 0.2574 1.0000 Uiso . . . . . . .
H171 H 0.6209 0.0303 -0.0339 0.1852 1.0000 Uiso . . . . . . .
H172 H 0.5276 -0.0484 0.0193 0.1925 1.0000 Uiso . . . . . . .
H174 H 0.7651 0.1037 0.0804 0.1813 1.0000 Uiso . . . . . . .
H175 H 0.8483 0.1779 0.0261 0.2011 1.0000 Uiso . . . . . . .
C10 C 0.6667 0.3333 0.1109(5) 0.1972 1.0000 Uani DS T . . . . .
C4 C 0.6270(13) 0.2312(11) 0.0473(5) 0.1445 0.6660 Uani D U . . . . .
C1 C 0.6626(13) 0.2634(14) 0.0878(6) 0.1805 0.6660 Uani D U . . . . .
H41 H 0.6328 0.1799 0.0399 0.1738 0.6660 Uiso . . . . . . .
H42 H 0.6679 0.2843 0.0320 0.1738 0.6660 Uiso . . . . . . .
H43 H 0.5661 0.2194 0.0443 0.1738 0.6660 Uiso . . . . . . .
H11 H 0.7227 0.2687 0.0906 0.1924 0.6660 Uiso . . . . . . .
H12 H 0.6209 0.2038 0.1028 0.1924 0.6660 Uiso . . . . . . .
H101 H 0.7259 0.3880 0.1157 0.2182 0.6660 Uiso . . . . . . .
H102 H 0.6427 0.3113 0.1372 0.2182 0.6660 Uiso . . . . . . .

loop_
_atom_site_aniso_label
_atom_site_aniso_U_11
_atom_site_aniso_U_22
_atom_site_aniso_U_33
_atom_site_aniso_U_23
_atom_site_aniso_U_13
_atom_site_aniso_U_12
O1 0.068(3) 0.099(3) 0.119(4) -0.008(3) -0.009(3) 0.034(3)
C2 0.057(4) 0.072(4) 0.099(5) 0.007(4) -0.002(3) 0.025(3)
C3 0.058(4) 0.077(4) 0.099(5) 0.015(4) 0.006(3) 0.031(3)
C5 0.068(4) 0.065(4) 0.084(4) 0.013(3) 0.008(3) 0.029(3)
C6 0.067(4) 0.078(4) 0.076(4) 0.016(3) 0.007(3) 0.034(3)
C7 0.081(4) 0.086(4) 0.075(4) 0.007(3) 0.010(3) 0.043(4)
C8 0.072(4) 0.069(4) 0.104(5) -0.002(4) 0.000(4) 0.036(3)
C9 0.068(4) 0.069(4) 0.095(4) -0.004(3) -0.006(3) 0.031(3)
O10 0.087(3) 0.082(3) 0.131(4) -0.016(3) -0.014(3) 0.042(3)
C11 0.112(6) 0.095(5) 0.146(7) -0.017(5) -0.024(5) 0.061(5)
C12 0.130(7) 0.115(6) 0.125(6) -0.022(5) -0.010(5) 0.074(5)
O13 0.112(4) 0.132(5) 0.110(4) -0.015(4) -0.041(4) 0.054(4)
C14 0.107(7) 0.118(7) 0.110(7) -0.012(5) -0.020(5) 0.054(6)
C15 0.123(7) 0.130(8) 0.126(8) 0.002(6) -0.044(6) 0.049(6)
C16 0.160(10) 0.128(8) 0.118(8) 0.002(6) -0.048(7) 0.056(8)
C17 0.144(10) 0.116(7) 0.131(9) 0.013(6) -0.016(7) 0.043(7)
C18 0.130(8) 0.159(10) 0.116(8) -0.032(7) -0.027(7) 0.033(7)
C19 0.119(8) 0.147(9) 0.111(7) -0.019(6) -0.023(6) 0.039(7)
C20 0.185(12) 0.170(11) 0.146(10) 0.014(9) -0.033(9) 0.064(10)
N22 0.194(10) 0.179(10) 0.177(10) -0.019(8) -0.019(8) 0.092(9)
C24 0.215(14) 0.235(15) 0.177(11) -0.048(10) -0.044(10) 0.179(13)
C25 0.133(9) 0.133(9) 0.276(18) -0.036(10) -0.005(10) 0.052(8)
N26 0.115(6) 0.115(6) 0.175(13) 0.0000 0.0000 0.058(3)
C29 0.110(6) 0.160(9) 0.105(7) -0.007(6) -0.019(5) 0.066(6)
C10 0.259(18) 0.259(18) 0.073(10) 0.0000 0.0000 0.130(9)
C4 0.172(9) 0.109(7) 0.156(9) -0.024(7) 0.027(8) 0.073(7)
C1 0.138(9) 0.159(9) 0.197(11) -0.001(9) -0.017(9) 0.038(9)

loop_
_atom_type_symbol
_atom_type_scat_dispersion_real
_atom_type_scat_dispersion_imag
_atom_type_scat_Cromer_Mann_a1
_atom_type_scat_Cromer_Mann_b1
_atom_type_scat_Cromer_Mann_a2
_atom_type_scat_Cromer_Mann_b2
_atom_type_scat_Cromer_Mann_a3
_atom_type_scat_Cromer_Mann_b3
_atom_type_scat_Cromer_Mann_a4
_atom_type_scat_Cromer_Mann_b4
_atom_type_scat_Cromer_Mann_c
_atom_type_scat_source
C 0.0033 0.0016 2.3100 20.8439 1.0200 10.2075 1.5886 0.5687 0.8650 51.6512 0.2156 'International Tables Vol C 4.2.6.8 and 6.1.1.4'
H 0.0000 0.0000 0.4930 10.5109 0.3229 26.1257 0.1402 3.1424 0.0408 57.7998 0.0030 'International Tables Vol C 4.2.6.8 and 6.1.1.4'
N 0.0061 0.0033 12.2126 0.0057 3.1322 9.8933 2.0125 28.9975 1.1663 0.5826 -11.5290 'International Tables Vol C 4.2.6.8 and 6.1.1.4'
O 0.0106 0.0060 3.0485 13.2771 2.2868 5.7011 1.5463 0.3239 0.8670 32.9089 0.2508 'International Tables Vol C 4.2.6.8 and 6.1.1.4'

loop_
_geom_angle_atom_site_label_1
_geom_angle_site_symmetry_1
_geom_angle_atom_site_label_2
_geom_angle_site_symmetry_2
_geom_angle_atom_site_label_3
_geom_angle_site_symmetry_3
_geom_angle
_geom_angle_publ_flag
C2 . O1 . C29 . 115.2(6) yes
O1 . C2 . C3 . 118.8(6) yes
O1 . C2 . C9 . 121.8(6) yes
C3 . C2 . C9 . 119.3(6) yes
C2 . C3 . C5 . 122.5(6) yes
C2 . C3 . H31 . 119.2 no
C5 . C3 . H31 . 118.1 no
C3 . C5 . C6 . 118.0(6) yes
C3 . C5 . C7 . 118.1(6) yes
C6 . C5 . C7 . 123.8(6) yes
C7 7_655 C6 . C5 . 123.8(6) yes
C7 7_655 C6 . C8 . 117.1(6) yes
C5 . C6 . C8 . 119.0(6) yes
C6 13_665 C7 . C5 . 112.5(5) yes
C6 13_665 C7 . H72 . 108.2 no
C5 . C7 . H72 . 108.7 no
C6 13_665 C7 . H71 . 108.2 no
C5 . C7 . H71 . 108.3 no
H72 . C7 . H71 . 111.1 no
C6 . C8 . C9 . 121.6(6) yes
C6 . C8 . H81 . 122.1 no
C9 . C8 . H81 . 116.1 no
C8 . C9 . C2 . 119.3(6) yes
C8 . C9 . O10 . 124.5(6) yes
C2 . C9 . O10 . 116.1(6) yes
C9 . O10 . C11 . 119.0(6) yes
O10 . C11 . C12 . 111.9(7) yes
O10 . C11 . H111 . 107.1 no
C12 . C11 . H111 . 110.5 no
O10 . C11 . H112 . 107.7 no
C12 . C11 . H112 . 108.0 no
H111 . C11 . H112 . 111.6 no
C11 . C12 . O13 . 108.8(8) yes
C11 . C12 . H122 . 111.4 no
O13 . C12 . H122 . 110.7 no
C11 . C12 . H121 . 112.2 no
O13 . C12 . H121 . 109.6 no
H122 . C12 . H121 . 104.0 no
C12 . O13 . C14 . 118.2(7) yes
O13 . C14 . C15 . 115.8(9) yes
O13 . C14 . C19 . 126.3(9) yes
C15 . C14 . C19 . 117.8(10) yes
C14 . C15 . C16 . 119.9(10) yes
C14 . C15 . H172 . 118.6 no
C16 . C15 . H172 . 121.5 no
C15 . C16 . C17 . 121.6(10) yes
C15 . C16 . H171 . 121.9 no
C17 . C16 . H171 . 116.5 no
C16 . C17 . C18 . 118.4(11) yes
C16 . C17 . C20 . 120.3(11) yes
C18 . C17 . C20 . 121.3(12) yes
C17 . C18 . C19 . 122.4(11) yes
C17 . C18 . H175 . 113.7 no
C19 . C18 . H175 . 123.8 no
C14 . C19 . C18 . 119.7(9) yes
C14 . C19 . H174 . 121.4 no
C18 . C19 . H174 . 118.7 no
C17 . C20 . N22 . 120.1(13) yes
C17 . C20 . H202 . 111.0 no
N22 . C20 . H202 . 106.6 no
C17 . C20 . H201 . 106.6 no
N22 . C20 . H201 . 105.6 no
H202 . C20 . H201 . 106.0 no
C20 . N22 . C24 . 109.3(12) yes
N22 . C24 . C25 . 110.3(12) yes
N22 . C24 . H241 . 108.7 no
C25 . C24 . H241 . 108.0 no
N22 . C24 . H242 . 114.3 no
C25 . C24 . H242 . 106.6 no
H241 . C24 . H242 . 108.7 no
C24 . C25 . N26 . 109.2(12) yes
C24 . C25 . H252 . 117.6 no
N26 . C25 . H252 . 106.4 no
C24 . C25 . H251 . 118.6 no
N26 . C25 . H251 . 104.8 no
H252 . C25 . H251 . 98.8 no
C25 13_665 N26 . C25 7_655 113.3(8) yes
C25 13_665 N26 . C25 . 113.3(8) yes
C25 7_655 N26 . C25 . 113.1(8) yes
O1 . C29 . H292 . 109.1 no
O1 . C29 . H291 . 114.3 no
H292 . C29 . H291 . 106.4 no
O1 . C29 . H293 . 111.1 no
H292 . C29 . H293 . 105.1 no
H291 . C29 . H293 . 110.3 no
H102 7_655 C10 . H102 13_665 36.8 no
H102 7_655 C10 . C1 13_665 148.7 no
H102 13_665 C10 . C1 13_665 115.2 no
H102 7_655 C10 . C1 7_655 115.0 no
H102 13_665 C10 . C1 7_655 114.5 no
C1 13_665 C10 . C1 7_655 87.1(16) yes
H102 7_655 C10 . H101 7_655 100.8 no
H102 13_665 C10 . H101 7_655 69.5 no
C1 13_665 C10 . H101 7_655 48.0 no
C1 7_655 C10 . H101 7_655 119.5 no
H102 7_655 C10 . H101 13_665 69.2 no
H102 13_665 C10 . H101 13_665 100.4 no
C1 13_665 C10 . H101 13_665 119.5 no
C1 7_655 C10 . H101 13_665 121.0 no
H101 7_655 C10 . H101 13_665 116.6 no
H102 7_655 C10 . C1 . 114.5 no
H102 13_665 C10 . C1 . 148.6 no
C1 13_665 C10 . C1 . 87.1(16) yes
C1 7_655 C10 . C1 . 87.0(16) yes
H101 7_655 C10 . C1 . 120.9 no
H102 7_655 C10 . H101 . 69.3 no
H102 13_665 C10 . H101 . 69.4 no
C1 13_665 C10 . H101 . 121.2 no
C1 7_655 C10 . H101 . 48.1 no
H101 7_655 C10 . H101 . 116.8 no
H102 7_655 C10 . H102 . 36.9 no
H102 13_665 C10 . H102 . 36.8 no
C1 13_665 C10 . H102 . 114.5 no
C1 7_655 C10 . H102 . 148.7 no
H101 7_655 C10 . H102 . 69.4 no
H101 13_665 C10 . C1 . 48.2 no
H101 13_665 C10 . H101 . 116.4 no
C1 . C10 . H101 . 119.4 no
H101 13_665 C10 . H102 . 69.3 no
C1 . C10 . H102 . 115.1 no
H101 . C10 . H102 . 100.6 no
C1 . C4 . H41 . 112.7 no
C1 . C4 . H42 . 105.8 no
H41 . C4 . H42 . 107.6 no
C1 . C4 . H43 . 111.2 no
H41 . C4 . H43 . 111.3 no
H42 . C4 . H43 . 107.9 no
H101 13_665 C1 . C4 . 161.1 no
H101 13_665 C1 . C10 . 42.9 no
C4 . C1 . C10 . 134.3(18) yes
H101 13_665 C1 . H11 . 88.3 no
C4 . C1 . H11 . 108.9 no
C10 . C1 . H11 . 103.6 no
H101 13_665 C1 . H12 . 64.6 no
C4 . C1 . H12 . 103.3 no
C10 . C1 . H12 . 100.8 no
H11 . C1 . H12 . 101.3 no
C1 7_655 H101 . C10 . 89.1 no
H102 13_665 H102 . H102 7_655 60.0 no
H102 13_665 H102 . C10 . 71.5 no
H102 7_655 H102 . C10 . 71.7 no

loop_
_geom_bond_atom_site_label_1
_geom_bond_site_symmetry_1
_geom_bond_atom_site_label_2
_geom_bond_site_symmetry_2
_geom_bond_distance
_geom_bond_publ_flag
O1 . C2 . 1.376(8) yes
O1 . C29 . 1.411(10) yes
C2 . C3 . 1.372(9) yes
C2 . C9 . 1.388(9) yes
C3 . C5 . 1.406(9) yes
C3 . H31 . 0.969 no
C5 . C6 . 1.399(9) yes
C5 . C7 . 1.506(9) yes
C6 . C7 7_655 1.513(9) yes
C6 . C8 . 1.398(9) yes
C7 . H72 . 0.971 no
C7 . H71 . 0.957 no
C8 . C9 . 1.391(9) yes
C8 . H81 . 0.958 no
C9 . O10 . 1.366(8) yes
O10 . C11 . 1.411(10) yes
C11 . C12 . 1.518(13) yes
C11 . H111 . 0.964 no
C11 . H112 . 0.966 no
C12 . O13 . 1.418(10) yes
C12 . H122 . 0.990 no
C12 . H121 . 1.026 no
O13 . C14 . 1.373(11) yes
C14 . C15 . 1.395(13) yes
C14 . C19 . 1.386(13) yes
C15 . C16 . 1.373(15) yes
C15 . H172 . 1.026 no
C16 . C17 . 1.357(15) yes
C16 . H171 . 1.023 no
C17 . C18 . 1.348(14) yes
C17 . C20 . 1.523(17) yes
C18 . C19 . 1.371(14) yes
C18 . H175 . 1.006 no
C19 . H174 . 0.989 no
C20 . N22 . 1.467(16) yes
C20 . H202 . 0.956 no
C20 . H201 . 1.027 no
N22 . C24 . 1.374(15) yes
C24 . C25 . 1.62(2) yes
C24 . H241 . 0.935 no
C24 . H242 . 0.974 no
C25 . N26 . 1.487(14) yes
C25 . H252 . 1.037 no
C25 . H251 . 1.058 no
C29 . H292 . 1.015 no
C29 . H291 . 0.947 no
C29 . H293 . 0.965 no
C10 . H102 7_655 1.051 no
C10 . H102 13_665 1.049 no
C10 . C1 13_665 1.42(2) yes
C10 . C1 7_655 1.42(2) yes
C10 . H101 7_655 0.965 no
C10 . H101 13_665 0.963 no
C10 . C1 . 1.41(2) yes
C10 . H101 . 0.964 no
C10 . H102 . 1.050 no
C4 . C1 . 1.61(2) yes
C4 . H41 . 0.941 no
C4 . H42 . 0.981 no
C4 . H43 . 0.938 no
C1 . H101 13_665 1.054 no
C1 . H11 . 0.964 no
C1 . H12 . 1.041 no
H102 . H102 13_665 0.662 no
H102 . H102 7_655 0.664 no

loop_
_geom_hbond_atom_site_label_D
_geom_hbond_site_symmetry_D
_geom_hbond_atom_site_label_H
_geom_hbond_site_symmetry_H
_geom_hbond_atom_site_label_A
_geom_hbond_site_symmetry_A
_geom_hbond_angle_DHA
_geom_hbond_distance_DH
_geom_hbond_distance_HA
_geom_hbond_distance_DA
_geom_hbond_publ_flag
C8 . H81 . O1 12_555 172 0.96 2.53 3.483(16) yes
C4 . H42 . C4 7_655 126 0.98 1.86 2.562(16) yes
